data_2205650
loop_
_publ_author_name
'Puls, Angela'
'N\"ather, Christian'
'Bensch, Wolfgang'

_publ_section_title
;
 Bis(2-aminoethylammonium) (ethylenediammonium)
 (di-\m-sulfido-\k^2^<i>S</i>:<i>S</i>)bis[dithiostannate(IV)]
;
_journal_issue 5
_journal_name_full 'Acta Crystallographica Section E'
_journal_page_first m868
_journal_page_last m870
_journal_paper_doi 10.1107/S1600536805010871
_journal_volume 61
_journal_year 2005
_chemical_formula_iupac '(C2 H10 N2) (C2 H9 N2)2 [Sn2 S6]'
_chemical_formula_moiety 'C2 H10 N2 2+ , 2C2 H9 N2 + , S6 Sn2 4-'
_chemical_formula_sum 'C6 H28 N6 S6 Sn2'
_chemical_formula_weight 614.08
_chemical_name_systematic
;
Bis(2-aminoethylammonium)(ethylenediammonium)(di-\m-sulfido-
\k^2^S:S)bis[disulfidotin(IV)]
;
_space_group_IT_number 2
_symmetry_cell_setting triclinic
_symmetry_space_group_name_Hall '-P 1'
_symmetry_space_group_name_H-M 'P -1'
_atom_sites_solution_hydrogens geom
_atom_sites_solution_primary direct
_atom_sites_solution_secondary difmap
_audit_creation_method SHELXL97
_cell_angle_alpha 74.845(10)
_cell_angle_beta 72.997(10)
_cell_angle_gamma 88.978(10)
_cell_formula_units_Z 2
_cell_length_a 8.7638(7)
_cell_length_b 10.7287(10)
_cell_length_c 12.2216(10)
_cell_measurement_reflns_used 8000
_cell_measurement_temperature 170(2)
_cell_measurement_theta_max 28
_cell_measurement_theta_min 2.5
_cell_volume 1058.54(18)
_computing_cell_refinement IPDS
_computing_data_collection 'IPDS (Stoe & Cie, 1998)'
_computing_data_reduction IPDS
_computing_molecular_graphics 'XP in SHELXTL (Bruker, 1998)'
_computing_publication_material 'CIFTAB in SHELXL97'
_computing_structure_refinement 'SHELXL97 (Sheldrick, 1997)'
_computing_structure_solution 'SHELXS97 (Sheldrick, 1997)'
_diffrn_ambient_temperature 170(2)
_diffrn_measured_fraction_theta_full 0.944
_diffrn_measured_fraction_theta_max 0.944
_diffrn_measurement_device_type 'Stoe IPDS-1'
_diffrn_measurement_method \f
_diffrn_radiation_monochromator graphite
_diffrn_radiation_source 'fine-focus sealed tube'
_diffrn_radiation_type MoK\a
_diffrn_radiation_wavelength 0.71073
_diffrn_reflns_av_R_equivalents 0.0441
_diffrn_reflns_av_sigmaI/netI 0.0428
_diffrn_reflns_limit_h_max 11
_diffrn_reflns_limit_h_min -11
_diffrn_reflns_limit_k_max 14
_diffrn_reflns_limit_k_min -14
_diffrn_reflns_limit_l_max 16
_diffrn_reflns_limit_l_min -16
_diffrn_reflns_number 11088
_diffrn_reflns_theta_full 27.99
_diffrn_reflns_theta_max 27.99
_diffrn_reflns_theta_min 2.29
_diffrn_standards_decay_% 0
_diffrn_standards_interval_time 0
_diffrn_standards_number 0
_exptl_absorpt_coefficient_mu 2.950
_exptl_absorpt_correction_type none
_exptl_crystal_colour colourless
_exptl_crystal_density_diffrn 1.927
_exptl_crystal_density_meas ?
_exptl_crystal_density_method .
_exptl_crystal_description block
_exptl_crystal_F_000 604
_exptl_crystal_size_max 0.09
_exptl_crystal_size_mid 0.09
_exptl_crystal_size_min 0.08
_refine_diff_density_max 0.912
_refine_diff_density_min -1.800
_refine_ls_extinction_coef 0.0039(5)
_refine_ls_extinction_expression Fc^*^=kFc[1+0.001xFc^2^\l^3^/sin(2\q)]^-1/4^
_refine_ls_extinction_method 'SHELXL97 (Sheldrick, 1997)'
_refine_ls_goodness_of_fit_ref 0.965
_refine_ls_hydrogen_treatment constr
_refine_ls_matrix_type full
_refine_ls_number_parameters 186
_refine_ls_number_reflns 4820
_refine_ls_number_restraints 0
_refine_ls_restrained_S_all 0.965
_refine_ls_R_factor_all 0.0379
_refine_ls_R_factor_gt 0.0291
_refine_ls_shift/su_max 0.001
_refine_ls_shift/su_mean 0.000
_refine_ls_structure_factor_coef Fsqd
_refine_ls_weighting_details 'calc w = 1/[\s^2^(Fo^2^)+(0.0472P)^2^] where P=(Fo^2^+2Fc^2^)/3'
_refine_ls_weighting_scheme calc
_refine_ls_wR_factor_gt 0.0732
_refine_ls_wR_factor_ref 0.0765
_reflns_number_gt 3926
_reflns_number_total 4820
_reflns_threshold_expression I>2\s(I)
_cod_data_source_file bt6643.cif
_cod_data_source_block I
_cod_original_cell_volume 1058.54(16)
_cod_database_code 2205650
_cod_database_fobs_code 2205650

loop_
_symmetry_equiv_pos_as_xyz
'x, y, z'
'-x, -y, -z'

loop_
_atom_site_label
_atom_site_fract_x
_atom_site_fract_y
_atom_site_fract_z
_atom_site_U_iso_or_equiv
_atom_site_adp_type
_atom_site_calc_flag
_atom_site_refinement_flags
_atom_site_occupancy
_atom_site_type_symbol
Sn1 0.34747(2) 0.63752(2) 0.154153(17) 0.00856(8) Uani d . 1 Sn
Sn2 0.13770(2) 0.36405(2) 0.334696(17) 0.00832(8) Uani d . 1 Sn
S1 0.58686(9) 0.70422(8) 0.17769(7) 0.01206(16) Uani d . 1 S
S2 0.25563(9) 0.77505(8) 0.00775(7) 0.01272(16) Uani d . 1 S
S3 0.34584(9) 0.41326(8) 0.14064(6) 0.01217(16) Uani d . 1 S
S4 0.12997(9) 0.58798(8) 0.34600(7) 0.01226(16) Uani d . 1 S
S5 0.24852(9) 0.22744(8) 0.47117(7) 0.01222(16) Uani d . 1 S
S6 -0.10768(9) 0.28440(8) 0.32975(7) 0.01187(16) Uani d . 1 S
N1 0.4617(3) 0.1191(3) 0.2382(3) 0.0172(6) Uani d . 1 N
H1N1 0.3919 0.0876 0.2080 0.026 Uiso calc R 1 H
H2N1 0.5356 0.1758 0.1785 0.026 Uiso calc R 1 H
H3N1 0.4075 0.1603 0.2928 0.026 Uiso calc R 1 H
C1 0.5430(4) 0.0112(4) 0.2955(3) 0.0185(7) Uani d . 1 C
H1A 0.6289 0.0465 0.3186 0.022 Uiso calc R 1 H
H1B 0.5931 -0.0387 0.2380 0.022 Uiso calc R 1 H
C2 0.4283(4) -0.0776(4) 0.4039(3) 0.0183(7) Uani d . 1 C
H2A 0.4870 -0.1481 0.4405 0.022 Uiso calc R 1 H
H2B 0.3813 -0.0287 0.4628 0.022 Uiso calc R 1 H
N2 0.3002(3) -0.1333(3) 0.3732(3) 0.0196(6) Uani d . 1 N
H1N2 0.2409 -0.1942 0.4383 0.029 Uiso d R 1 H
H2N2 0.3452 -0.1736 0.3156 0.029 Uiso d R 1 H
N3 0.0231(4) -0.0186(3) 0.3250(3) 0.0209(7) Uani d . 1 N
H1N3 0.1225 -0.0389 0.3300 0.031 Uiso calc R 1 H
H2N3 -0.0515 -0.0737 0.3856 0.031 Uiso calc R 1 H
H3N3 0.0069 0.0641 0.3298 0.031 Uiso calc R 1 H
C3 0.0089(4) -0.0303(4) 0.2093(4) 0.0257(9) Uani d . 1 C
H3A -0.1039 -0.0229 0.2096 0.031 Uiso calc R 1 H
H3B 0.0411 -0.1165 0.1993 0.031 Uiso calc R 1 H
C4 0.1134(5) 0.0740(5) 0.1061(3) 0.0277(9) Uani d . 1 C
H4A 0.0949 0.0683 0.0314 0.033 Uiso calc R 1 H
H4B 0.0837 0.1602 0.1174 0.033 Uiso calc R 1 H
N4 0.2832(4) 0.0595(3) 0.0970(3) 0.0220(7) Uani d . 1 N
H1N4 0.3453 0.1211 0.0340 0.033 Uiso d R 1 H
H2N4 0.3099 -0.0195 0.0857 0.033 Uiso d R 1 H
N5 0.7907(3) 0.4613(3) 1.1043(2) 0.0136(6) Uani d . 1 N
H1N5 0.7591 0.4119 1.0636 0.020 Uiso calc R 1 H
H2N5 0.7114 0.5131 1.1279 0.020 Uiso calc R 1 H
H3N5 0.8118 0.4089 1.1693 0.020 Uiso calc R 1 H
C5 0.9384(4) 0.5432(3) 1.0258(3) 0.0148(7) Uani d . 1 C
H5A 0.9813 0.5888 1.0723 0.018 Uiso calc R 1 H
H5B 0.9128 0.6088 0.9610 0.018 Uiso calc R 1 H
N6 0.2903(3) 0.4523(3) 0.6009(2) 0.0140(6) Uani d . 1 N
H1N6 0.2649 0.3974 0.5626 0.021 Uiso calc R 1 H
H2N6 0.2055 0.5000 0.6230 0.021 Uiso calc R 1 H
H3N6 0.3151 0.4059 0.6666 0.021 Uiso calc R 1 H
C6 0.4303(4) 0.5403(3) 0.5202(3) 0.0146(7) Uani d . 1 C
H6A 0.4607 0.5986 0.5622 0.018 Uiso calc R 1 H
H6B 0.4024 0.5941 0.4504 0.018 Uiso calc R 1 H

loop_
_atom_site_aniso_label
_atom_site_aniso_U_11
_atom_site_aniso_U_22
_atom_site_aniso_U_33
_atom_site_aniso_U_12
_atom_site_aniso_U_13
_atom_site_aniso_U_23
Sn1 0.00919(11) 0.00736(13) 0.00709(11) 0.00105(8) -0.00028(8) -0.00094(8)
Sn2 0.00882(11) 0.00705(13) 0.00717(11) 0.00145(8) -0.00073(8) -0.00059(8)
S1 0.0114(3) 0.0132(4) 0.0111(3) 0.0007(3) -0.0031(3) -0.0027(3)
S2 0.0154(3) 0.0103(4) 0.0109(3) 0.0033(3) -0.0034(3) -0.0009(3)
S3 0.0157(3) 0.0084(4) 0.0084(3) 0.0032(3) 0.0022(3) -0.0023(3)
S4 0.0129(3) 0.0090(4) 0.0113(3) 0.0014(3) 0.0026(3) -0.0037(3)
S5 0.0131(3) 0.0111(4) 0.0111(3) 0.0034(3) -0.0037(3) -0.0006(3)
S6 0.0110(3) 0.0122(4) 0.0119(3) 0.0011(3) -0.0034(3) -0.0023(3)
N1 0.0174(13) 0.0142(16) 0.0152(13) 0.0001(12) 0.0006(11) -0.0020(11)
C1 0.0149(14) 0.0149(18) 0.0227(16) 0.0011(13) -0.0016(13) -0.0048(14)
C2 0.0248(16) 0.0134(18) 0.0191(16) 0.0030(14) -0.0121(14) -0.0025(13)
N2 0.0201(13) 0.0183(17) 0.0160(13) -0.0050(12) -0.0016(11) -0.0011(11)
N3 0.0186(13) 0.0189(17) 0.0201(14) 0.0010(12) 0.0005(12) -0.0033(12)
C3 0.0174(15) 0.033(2) 0.0276(19) 0.0012(16) -0.0036(15) -0.0136(17)
C4 0.0314(19) 0.032(2) 0.0181(16) 0.0119(18) -0.0081(16) -0.0031(16)
N4 0.0256(14) 0.0187(17) 0.0160(13) -0.0057(13) -0.0009(12) -0.0005(12)
N5 0.0144(12) 0.0154(15) 0.0104(11) 0.0033(11) -0.0028(10) -0.0037(10)
C5 0.0136(14) 0.0108(17) 0.0186(15) 0.0036(13) -0.0032(13) -0.0037(13)
N6 0.0120(11) 0.0198(16) 0.0086(11) 0.0032(11) -0.0003(10) -0.0046(11)
C6 0.0121(13) 0.0138(18) 0.0159(15) 0.0050(13) -0.0017(12) -0.0037(13)

loop_
_atom_type_symbol
_atom_type_description
_atom_type_scat_dispersion_real
_atom_type_scat_dispersion_imag
_atom_type_scat_source
C C 0.0033 0.0016 'International Tables Vol C Tables 4.2.6.8 and 6.1.1.4'
H H 0.0000 0.0000 'International Tables Vol C Tables 4.2.6.8 and 6.1.1.4'
N N 0.0061 0.0033 'International Tables Vol C Tables 4.2.6.8 and 6.1.1.4'
S S 0.1246 0.1234 'International Tables Vol C Tables 4.2.6.8 and 6.1.1.4'
Sn Sn -0.6537 1.4246 'International Tables Vol C Tables 4.2.6.8 and 6.1.1.4'

loop_
_geom_angle_atom_site_label_1
_geom_angle_atom_site_label_2
_geom_angle_atom_site_label_3
_geom_angle_site_symmetry_1
_geom_angle_site_symmetry_3
_geom_angle
_geom_angle_publ_flag
S2 Sn1 S1 . . 117.06(3) y
S2 Sn1 S3 . . 111.51(3) y
S1 Sn1 S3 . . 112.48(3) y
S2 Sn1 S4 . . 109.00(3) y
S1 Sn1 S4 . . 110.79(3) y
S3 Sn1 S4 . . 93.46(3) y
S5 Sn2 S6 . . 114.80(3) y
S5 Sn2 S4 . . 113.84(3) y
S6 Sn2 S4 . . 112.12(3) y
S5 Sn2 S3 . . 106.50(3) y
S6 Sn2 S3 . . 113.35(3) y
S4 Sn2 S3 . . 94.34(3) y
Sn1 S3 Sn2 . . 86.14(3) y
Sn2 S4 Sn1 . . 85.98(3) y
C1 N1 H1N1 . . 109.5 n
C1 N1 H2N1 . . 109.5 n
H1N1 N1 H2N1 . . 109.5 n
C1 N1 H3N1 . . 109.5 n
H1N1 N1 H3N1 . . 109.5 n
H2N1 N1 H3N1 . . 109.5 n
N1 C1 C2 . . 111.6(3) n
N1 C1 H1A . . 109.3 n
C2 C1 H1A . . 109.3 n
N1 C1 H1B . . 109.3 n
C2 C1 H1B . . 109.3 n
H1A C1 H1B . . 108.0 n
N2 C2 C1 . . 111.0(3) n
N2 C2 H2A . . 109.4 n
C1 C2 H2A . . 109.4 n
N2 C2 H2B . . 109.4 n
C1 C2 H2B . . 109.4 n
H2A C2 H2B . . 108.0 n
C2 N2 H1N2 . . 108.8 n
C2 N2 H2N2 . . 108.6 n
H1N2 N2 H2N2 . . 107.9 n
C3 N3 H1N3 . . 109.5 n
C3 N3 H2N3 . . 109.5 n
H1N3 N3 H2N3 . . 109.5 n
C3 N3 H3N3 . . 109.5 n
H1N3 N3 H3N3 . . 109.5 n
H2N3 N3 H3N3 . . 109.5 n
N3 C3 C4 . . 111.2(3) n
N3 C3 H3A . . 109.4 n
C4 C3 H3A . . 109.4 n
N3 C3 H3B . . 109.4 n
C4 C3 H3B . . 109.4 n
H3A C3 H3B . . 108.0 n
N4 C4 C3 . . 110.9(3) n
N4 C4 H4A . . 109.5 n
C3 C4 H4A . . 109.5 n
N4 C4 H4B . . 109.5 n
C3 C4 H4B . . 109.5 n
H4A C4 H4B . . 108.0 n
C4 N4 H1N4 . . 110.5 n
C4 N4 H2N4 . . 108.9 n
H1N4 N4 H2N4 . . 108.3 n
C5 N5 H1N5 . . 109.5 n
C5 N5 H2N5 . . 109.5 n
H1N5 N5 H2N5 . . 109.5 n
C5 N5 H3N5 . . 109.5 n
H1N5 N5 H3N5 . . 109.5 n
H2N5 N5 H3N5 . . 109.5 n
N5 C5 C5 . 2_767 108.8(3) n
N5 C5 H5A . . 109.9 n
C5 C5 H5A 2_767 . 109.9 n
N5 C5 H5B . . 109.9 n
C5 C5 H5B 2_767 . 109.9 n
H5A C5 H5B . . 108.3 n
C6 N6 H1N6 . . 109.5 n
C6 N6 H2N6 . . 109.5 n
H1N6 N6 H2N6 . . 109.5 n
C6 N6 H3N6 . . 109.5 n
H1N6 N6 H3N6 . . 109.5 n
H2N6 N6 H3N6 . . 109.5 n
N6 C6 C6 . 2_666 109.1(4) n
N6 C6 H6A . . 109.9 n
C6 C6 H6A 2_666 . 109.9 n
N6 C6 H6B . . 109.9 n
C6 C6 H6B 2_666 . 109.9 n
H6A C6 H6B . . 108.3 n

loop_
_geom_bond_atom_site_label_1
_geom_bond_atom_site_label_2
_geom_bond_site_symmetry_2
_geom_bond_distance
_geom_bond_publ_flag
Sn1 S2 . 2.3337(9) y
Sn1 S1 . 2.3474(8) y
Sn1 S3 . 2.4549(9) y
Sn1 S4 . 2.4868(8) y
Sn2 S5 . 2.3434(9) y
Sn2 S6 . 2.3509(8) y
Sn2 S4 . 2.4409(9) y
Sn2 S3 . 2.4659(8) y
N1 C1 . 1.475(5) n
N1 H1N1 . 0.9100 n
N1 H2N1 . 0.9100 n
N1 H3N1 . 0.9100 n
C1 C2 . 1.507(5) n
C1 H1A . 0.9900 n
C1 H1B . 0.9900 n
C2 N2 . 1.465(4) n
C2 H2A . 0.9900 n
C2 H2B . 0.9900 n
N2 H1N2 . 0.9100 n
N2 H2N2 . 0.9100 n
N3 C3 . 1.491(5) n
N3 H1N3 . 0.9100 n
N3 H2N3 . 0.9100 n
N3 H3N3 . 0.9100 n
C3 C4 . 1.517(6) n
C3 H3A . 0.9900 n
C3 H3B . 0.9900 n
C4 N4 . 1.468(5) n
C4 H4A . 0.9900 n
C4 H4B . 0.9900 n
N4 H1N4 . 0.9100 n
N4 H2N4 . 0.9100 n
N5 C5 . 1.497(4) n
N5 H1N5 . 0.9100 n
N5 H2N5 . 0.9100 n
N5 H3N5 . 0.9100 n
C5 C5 2_767 1.514(7) n
C5 H5A . 0.9900 n
C5 H5B . 0.9900 n
N6 C6 . 1.489(4) n
N6 H1N6 . 0.9100 n
N6 H2N6 . 0.9100 n
N6 H3N6 . 0.9100 n
C6 C6 2_666 1.521(6) n
C6 H6A . 0.9900 n
C6 H6B . 0.9900 n

loop_
_geom_hbond_atom_site_label_D
_geom_hbond_atom_site_label_H
_geom_hbond_atom_site_label_A
_geom_hbond_site_symmetry_A
_geom_hbond_distance_DH
_geom_hbond_distance_HA
_geom_hbond_distance_DA
_geom_hbond_angle_DHA
N1 H1N1 N4 . 0.91 1.95 2.833(4) 162
N1 H2N1 S2 2_665 0.91 2.40 3.228(3) 151
N1 H3N1 S5 . 0.91 2.49 3.390(3) 168
N2 H1N2 S6 2_556 0.91 2.65 3.477(3) 152
N2 H2N2 S1 1_545 0.91 2.83 3.683(3) 157
N3 H1N3 N2 . 0.91 1.97 2.849(5) 162
N3 H2N3 S5 2_556 0.91 2.36 3.271(3) 174
N3 H3N3 S6 . 0.91 2.55 3.436(4) 164
N4 H1N4 S1 2_665 0.91 2.68 3.523(3) 155
N4 H2N4 S2 1_545 0.91 2.72 3.533(3) 150
N5 H1N5 S2 2_666 0.91 2.41 3.263(3) 157
N5 H2N5 S1 1_556 0.91 2.44 3.303(3) 159
N5 H3N5 S6 1_656 0.91 2.35 3.260(3) 174
N6 H1N6 S5 . 0.91 2.40 3.293(3) 167
N6 H2N6 S6 2_566 0.91 2.60 3.399(3) 147
N6 H3N6 S1 2_666 0.91 2.35 3.250(3) 173
